data_4115733
loop_
_publ_author_name
'A. Maderna'
'A. Herzog'
'Carolyn B. Knobler'
'M. Frederick Hawthorne'

_publ_contact_author
;
Hawthorne, M. F.,
Department of Chemistry and Biochemistry,
University of California,
Los Angeles, CA 90095-1569.  USA
;
_publ_contact_author_email mfh@chem.ucla.edu
_publ_contact_author_fax 310-825-5490
_publ_contact_author_phone 310-825-7378
_publ_section_title
;
 The Syntheses of Amphiphilic Camouflaged Carboranes as Modules for
 Supramolecular Construction
;
_journal_name_full 'Journal of the American Chemical Society'
_journal_page_first 10423
_journal_page_last 10424
_journal_paper_doi 10.1021/ja016768g
_journal_volume 123
_journal_year 2001
_chemical_formula_moiety C2CH2CH2CH2ClB10H3(CH3)8
_chemical_formula_sum 'C13 H33 B10 Cl'
_chemical_formula_weight 332.94
_chemical_name_common
;
 carboranyl chloride 
;
_chemical_name_systematic
; 
 4,5,7,8,9,10,11,12-octamethyl-1-(3-chloropropyl),
2-dicarba-closo-dodeca-borane(12) 
;
_space_group_IT_number 19
_symmetry_cell_setting orthorhombic
_symmetry_space_group_name_Hall 'P 2ac 2ab'
_symmetry_space_group_name_H-M 'P 21 21 21'
_atom_sites_solution_hydrogens geom
_atom_sites_solution_primary direct
_atom_sites_solution_secondary difmap
_audit_creation_method SHELXL-97
_cell_angle_alpha 90.00
_cell_angle_beta 90.00
_cell_angle_gamma 90.00
_cell_formula_units_Z 4
_cell_length_a 9.116(4)
_cell_length_b 14.555(7)
_cell_length_c 15.820(7)
_cell_measurement_reflns_used 25
_cell_measurement_temperature 298(2)
_cell_measurement_theta_max 9.05
_cell_measurement_theta_min 4.85
_cell_volume 2099.1(17)
_computing_cell_refinement 'UCLA software'
_computing_data_collection 'UCLA software'
_computing_data_reduction 'UCLA software'
_computing_molecular_graphics 'Bruker software'
_computing_publication_material 'Bruker software'
_computing_structure_refinement 'SHELXL-97 (Sheldrick, 1997)'
_computing_structure_solution 'SHELX86(Sheldrick, 1986)'
_diffrn_ambient_temperature 298(2)
_diffrn_measured_fraction_theta_full 0.920
_diffrn_measured_fraction_theta_max 0.920
_diffrn_measurement_device_type 'Crystal Logic diffractometer'
_diffrn_measurement_method 'theta - 2 theta scans '
_diffrn_radiation_monochromator graphite
_diffrn_radiation_source 'fine-focus sealed tube'
_diffrn_radiation_type MoK\a
_diffrn_radiation_wavelength 0.71073
_diffrn_reflns_av_R_equivalents 0.0000
_diffrn_reflns_av_sigmaI/netI 0.0981
_diffrn_reflns_limit_h_max 10
_diffrn_reflns_limit_h_min 0
_diffrn_reflns_limit_k_max 17
_diffrn_reflns_limit_k_min 0
_diffrn_reflns_limit_l_max 20
_diffrn_reflns_limit_l_min 0
_diffrn_reflns_number 2516
_diffrn_reflns_theta_full 27.50
_diffrn_reflns_theta_max 27.50
_diffrn_reflns_theta_min 1.90
_diffrn_standards_decay_% 0
_diffrn_standards_interval_count 97
_diffrn_standards_number 3
_exptl_absorpt_coefficient_mu 0.174
_exptl_absorpt_process_details 'not applied'
_exptl_crystal_colour colorless
_exptl_crystal_density_diffrn 1.054
_exptl_crystal_description parallelepiped
_exptl_crystal_F_000 712
_exptl_crystal_size_max 0.45
_exptl_crystal_size_mid 0.3
_exptl_crystal_size_min 0.15
_refine_diff_density_max 0.237
_refine_diff_density_min -0.165
_refine_diff_density_rms 0.043
_refine_ls_abs_structure_details 'Flack H D (1983), Acta Cryst. A39, 876-881'
_refine_ls_abs_structure_Flack -0.4(3)
_refine_ls_extinction_coef none
_refine_ls_extinction_method none
_refine_ls_goodness_of_fit_ref 0.917
_refine_ls_hydrogen_treatment mixed
_refine_ls_matrix_type full
_refine_ls_number_parameters 170
_refine_ls_number_reflns 2516
_refine_ls_number_restraints 0
_refine_ls_restrained_S_all 0.917
_refine_ls_R_factor_all 0.1759
_refine_ls_R_factor_gt 0.0746
_refine_ls_shift/su_max 0.004
_refine_ls_shift/su_mean 0.000
_refine_ls_structure_factor_coef Fsqd
_refine_ls_weighting_details 'calc w=1/[\s^2^(Fo^2^)+(0.0866P)^2^+1.3127P] where P=(Fo^2^+2Fc^2^)/3'
_refine_ls_weighting_scheme calc
_refine_ls_wR_factor_gt 0.1767
_refine_ls_wR_factor_ref 0.2113
_reflns_number_gt 1135
_reflns_number_total 2516
_reflns_threshold_expression >2sigma(I)
_cod_data_source_file ja016768g_s2_2.cif
_cod_data_source_block compound3
_cod_database_code 4115733

loop_
_symmetry_equiv_pos_as_xyz
'x, y, z'
'-x+1/2, -y, z+1/2'
'x+1/2, -y+1/2, -z'
'-x, y+1/2, -z+1/2'

loop_
_atom_site_label
_atom_site_type_symbol
_atom_site_fract_x
_atom_site_fract_y
_atom_site_fract_z
_atom_site_U_iso_or_equiv
_atom_site_adp_type
_atom_site_occupancy
_atom_site_symmetry_multiplicity
_atom_site_calc_flag
_atom_site_refinement_flags
Cl1 Cl 0.1958(3) 0.81090(17) 0.01164(13) 0.1367(11) Uani 1 1 d .
C1M C 0.4089(6) 0.8797(5) 0.1571(3) 0.0654(16) Uani 1 1 d .
H1M1 H 0.3572 0.8217 0.1621 0.085 Uiso 1 1 calc R
H1M2 H 0.3411 0.9278 0.1735 0.085 Uiso 1 1 calc R
C2M C 0.4463(7) 0.8933(5) 0.0671(4) 0.087(2) Uani 1 1 d .
H2M1 H 0.5034 0.8411 0.0479 0.113 Uiso 1 1 calc R
H2M2 H 0.5076 0.9475 0.0621 0.113 Uiso 1 1 calc R
C3M C 0.3161(7) 0.9043(5) 0.0101(5) 0.098(2) Uani 1 1 d .
H3M1 H 0.3505 0.9134 -0.0473 0.128 Uiso 1 1 calc R
H3M2 H 0.2628 0.9591 0.0267 0.128 Uiso 1 1 calc R
C1 C 0.5344(5) 0.8792(4) 0.2199(3) 0.0461(12) Uiso 1 1 d .
C2 C 0.7063(6) 0.8723(3) 0.1865(3) 0.0503(13) Uiso 1 1 d .
H2 H 0.7298 0.8686 0.1184 0.060 Uiso 1 1 calc R
B3 B 0.6469(7) 0.9733(4) 0.2265(4) 0.0530(17) Uiso 1 1 d .
H3 H 0.6298 1.0361 0.1892 0.064 Uiso 1 1 calc R
B4 B 0.5270(7) 0.9439(4) 0.3097(4) 0.0478(15) Uiso 1 1 d .
C4 C 0.3876(7) 1.0044(4) 0.3302(4) 0.0763(19) Uani 1 1 d .
H4A H 0.4164 1.0568 0.3632 0.114 Uiso 1 1 calc R
H4B H 0.3179 0.9685 0.3614 0.114 Uiso 1 1 calc R
H4C H 0.3436 1.0249 0.2783 0.114 Uiso 1 1 calc R
B5 B 0.5170(7) 0.8210(4) 0.3152(4) 0.0445(15) Uiso 1 1 d .
C5 C 0.3689(7) 0.7699(4) 0.3370(4) 0.0696(17) Uani 1 1 d .
H5A H 0.2965 0.8141 0.3541 0.104 Uiso 1 1 calc R
H5B H 0.3855 0.7272 0.3823 0.104 Uiso 1 1 calc R
H5C H 0.3346 0.7374 0.2881 0.104 Uiso 1 1 calc R
B6 B 0.6290(7) 0.7788(4) 0.2315(4) 0.0498(16) Uiso 1 1 d .
H6 H 0.6005 0.7155 0.1971 0.060 Uiso 1 1 calc R
B7 B 0.8236(8) 0.9321(5) 0.2477(4) 0.0579(18) Uiso 1 1 d .
C7 C 0.9637(7) 0.9806(5) 0.2063(5) 0.087(2) Uani 1 1 d .
H7A H 1.0090 1.0202 0.2472 0.131 Uiso 1 1 calc R
H7B H 0.9335 1.0161 0.1582 0.131 Uiso 1 1 calc R
H7C H 1.0326 0.9345 0.1888 0.131 Uiso 1 1 calc R
B8 B 0.7146(8) 0.9773(4) 0.3293(4) 0.0541(17) Uiso 1 1 d .
C8 C 0.7484(9) 1.0735(5) 0.3748(5) 0.089(2) Uani 1 1 d G
H8A H 0.8242 1.0631 0.4194 0.133 Uiso 1 1 calc G
H8B H 0.6622 1.1060 0.4000 0.133 Uiso 1 1 calc G
H8C H 0.7910 1.1119 0.3285 0.133 Uiso 1 1 calc G
B9 B 0.6344(7) 0.8828(4) 0.3862(4) 0.0473(14) Uiso 1 1 d .
C9 C 0.5970(7) 0.8882(5) 0.4844(3) 0.0789(19) Uani 1 1 d .
H9A H 0.6214 0.9481 0.5055 0.118 Uiso 1 1 calc R
H9B H 0.6527 0.8427 0.5143 0.118 Uiso 1 1 calc R
H9C H 0.4942 0.8770 0.4926 0.118 Uiso 1 1 calc R
B10 B 0.6971(7) 0.7778(4) 0.3373(4) 0.0476(15) Uiso 1 1 d .
C10 C 0.7192(8) 0.6833(4) 0.3867(4) 0.080(2) Uani 1 1 d .
H10A H 0.6894 0.6907 0.4445 0.120 Uiso 1 1 calc R
H10B H 0.8208 0.6660 0.3848 0.120 Uiso 1 1 calc R
H10C H 0.6609 0.6363 0.3606 0.120 Uiso 1 1 calc R
B11 B 0.8174(7) 0.8104(4) 0.2519(4) 0.0550(17) Uiso 1 1 d .
C11 C 0.9427(7) 0.7466(5) 0.2147(5) 0.093(2) Uani 1 1 d .
H11A H 1.0301 0.7536 0.2479 0.139 Uiso 1 1 calc R
H11B H 0.9626 0.7640 0.1573 0.139 Uiso 1 1 calc R
H11C H 0.9113 0.6837 0.2163 0.139 Uiso 1 1 calc R
B12 B 0.8184(7) 0.8745(4) 0.3476(4) 0.0494(14) Uiso 1 1 d .
C12 C 0.9572(6) 0.8726(5) 0.4092(4) 0.082(2) Uani 1 1 d .
H12A H 0.9317 0.9007 0.4622 0.123 Uiso 1 1 calc R
H12B H 1.0367 0.9059 0.3838 0.123 Uiso 1 1 calc R
H12C H 0.9866 0.8101 0.4188 0.123 Uiso 1 1 calc R

loop_
_atom_site_aniso_label
_atom_site_aniso_U_11
_atom_site_aniso_U_22
_atom_site_aniso_U_33
_atom_site_aniso_U_23
_atom_site_aniso_U_13
_atom_site_aniso_U_12
Cl1 0.158(2) 0.163(2) 0.0885(14) 0.0136(15) -0.0506(15) -0.0716(19)
C1M 0.053(3) 0.088(4) 0.056(3) -0.002(4) -0.008(3) 0.001(4)
C2M 0.080(5) 0.123(6) 0.057(4) 0.023(4) -0.018(4) -0.015(5)
C3M 0.082(5) 0.129(6) 0.084(5) 0.038(4) -0.030(4) -0.020(5)
C4 0.073(4) 0.071(4) 0.086(5) -0.012(4) 0.009(4) 0.021(4)
C5 0.061(4) 0.071(4) 0.076(4) 0.005(3) 0.003(4) -0.014(3)
C7 0.065(5) 0.106(5) 0.091(5) 0.019(4) 0.008(4) -0.017(4)
C8 0.100(6) 0.076(4) 0.091(5) -0.024(4) -0.006(4) -0.024(4)
C9 0.077(4) 0.111(5) 0.049(3) -0.008(4) 0.005(3) -0.002(4)
C10 0.091(5) 0.068(4) 0.080(4) 0.025(4) -0.002(4) 0.003(4)
C11 0.066(4) 0.112(6) 0.100(5) 0.004(4) 0.029(4) 0.036(4)
C12 0.059(4) 0.119(5) 0.069(4) 0.017(4) -0.024(3) -0.015(4)

loop_
_atom_type_symbol
_atom_type_description
_atom_type_scat_dispersion_real
_atom_type_scat_dispersion_imag
_atom_type_scat_source
C C 0.0033 0.0016 'International Tables Vol C Tables 4.2.6.8 and 6.1.1.4'
H H 0.0000 0.0000 'International Tables Vol C Tables 4.2.6.8 and 6.1.1.4'
B B 0.0013 0.0007 'International Tables Vol C Tables 4.2.6.8 and 6.1.1.4'
Cl Cl 0.1484 0.1585 'International Tables Vol C Tables 4.2.6.8 and 6.1.1.4'

loop_
_geom_angle_atom_site_label_1
_geom_angle_atom_site_label_2
_geom_angle_atom_site_label_3
_geom_angle
C2M C1M C1 117.3(5)
C1M C2M C3M 114.3(6)
C2M C3M Cl1 114.0(5)
C1M C1 C2 120.3(4)
C1M C1 B4 120.9(4)
C2 C1 B4 109.7(4)
C1M C1 B6 117.1(5)
C2 C1 B6 60.3(3)
B4 C1 B6 113.8(4)
C1M C1 B3 119.2(5)
C2 C1 B3 60.2(3)
B4 C1 B3 62.1(4)
B6 C1 B3 112.1(4)
C1M C1 B5 120.2(4)
C2 C1 B5 109.5(4)
B4 C1 B5 62.8(3)
B6 C1 B5 62.3(3)
B3 C1 B5 113.0(4)
C1 C2 B7 112.7(4)
C1 C2 B6 61.3(3)
B7 C2 B6 116.1(4)
C1 C2 B3 61.6(3)
B7 C2 B3 62.5(4)
B6 C2 B3 114.2(4)
C1 C2 B11 113.6(4)
B7 C2 B11 63.1(4)
B6 C2 B11 64.3(4)
B3 C2 B11 115.0(4)
C2 B3 C1 58.2(3)
C2 B3 B8 105.4(5)
C1 B3 B8 107.2(4)
C2 B3 B7 58.6(4)
C1 B3 B7 106.8(5)
B8 B3 B7 60.4(4)
C2 B3 B4 105.5(4)
C1 B3 B4 58.7(3)
B8 B3 B4 62.0(4)
B7 B3 B4 110.2(5)
C4 B4 C1 120.7(5)
C4 B4 B3 121.1(5)
C1 B4 B3 59.2(3)
C4 B4 B5 120.4(5)
C1 B4 B5 59.4(3)
B3 B4 B5 108.0(5)
C4 B4 B9 125.3(5)
C1 B4 B9 105.4(4)
B3 B4 B9 106.6(4)
B5 B4 B9 60.0(3)
C4 B4 B8 125.3(5)
C1 B4 B8 104.7(4)
B3 B4 B8 58.4(4)
B5 B4 B8 108.0(5)
B9 B4 B8 60.0(4)
C5 B5 C1 119.8(5)
C5 B5 B6 119.3(5)
C1 B5 B6 58.0(3)
C5 B5 B10 125.1(4)
C1 B5 B10 104.9(4)
B6 B5 B10 59.9(3)
C5 B5 B4 121.6(5)
C1 B5 B4 57.8(3)
B6 B5 B4 106.2(4)
B10 B5 B4 108.2(4)
C5 B5 B9 127.5(5)
C1 B5 B9 104.2(4)
B6 B5 B9 107.2(4)
B10 B5 B9 60.5(3)
B4 B5 B9 60.0(4)
C2 B6 C1 58.4(3)
C2 B6 B5 105.9(4)
C1 B6 B5 59.6(3)
C2 B6 B10 104.8(4)
C1 B6 B10 106.4(4)
B5 B6 B10 60.3(3)
C2 B6 B11 58.3(3)
C1 B6 B11 106.3(4)
B5 B6 B11 108.9(4)
B10 B6 B11 60.3(4)
C7 B7 C2 120.0(5)
C7 B7 B3 120.4(5)
C2 B7 B3 58.9(4)
C7 B7 B8 126.0(5)
C2 B7 B8 104.9(5)
B3 B7 B8 59.5(4)
C7 B7 B11 118.8(6)
C2 B7 B11 59.0(4)
B3 B7 B11 108.7(5)
B8 B7 B11 109.1(5)
C7 B7 B12 126.1(6)
C2 B7 B12 104.3(4)
B3 B7 B12 107.7(5)
B8 B7 B12 60.7(4)
B11 B7 B12 59.9(4)
C8 B8 B3 121.1(5)
C8 B8 B7 123.2(5)
B3 B8 B7 60.1(4)
C8 B8 B12 123.7(5)
B3 B8 B12 108.1(5)
B7 B8 B12 60.6(4)
C8 B8 B9 121.4(5)
B3 B8 B9 107.3(5)
B7 B8 B9 108.1(4)
B12 B8 B9 59.7(3)
C8 B8 B4 119.6(5)
B3 B8 B4 59.6(4)
B7 B8 B4 108.0(5)
B12 B8 B4 107.6(4)
B9 B8 B4 59.7(3)
C9 B9 B12 122.5(5)
C9 B9 B4 121.1(5)
B12 B9 B4 108.4(4)
C9 B9 B5 120.5(5)
B12 B9 B5 108.2(4)
B4 B9 B5 60.0(3)
C9 B9 B8 122.5(5)
B12 B9 B8 60.0(4)
B4 B9 B8 60.3(4)
B5 B9 B8 108.2(4)
C9 B9 B10 121.9(5)
B12 B9 B10 60.0(4)
B4 B9 B10 107.6(4)
B5 B9 B10 59.7(3)
B8 B9 B10 107.7(4)
C10 B10 B6 120.7(5)
C10 B10 B5 120.9(5)
B6 B10 B5 59.7(3)
C10 B10 B12 123.6(5)
B6 B10 B12 107.0(4)
B5 B10 B12 107.9(4)
C10 B10 B11 121.1(5)
B6 B10 B11 60.4(4)
B5 B10 B11 108.6(4)
B12 B10 B11 59.2(3)
C10 B10 B9 124.1(5)
B6 B10 B9 106.6(4)
B5 B10 B9 59.8(3)
B12 B10 B9 59.5(3)
B11 B10 B9 106.9(4)
C11 B11 C2 120.8(5)
C11 B11 B7 123.2(6)
C2 B11 B7 57.9(4)
C11 B11 B12 128.3(5)
C2 B11 B12 104.0(4)
B7 B11 B12 60.5(4)
C11 B11 B10 124.3(5)
C2 B11 B10 103.4(4)
B7 B11 B10 108.1(5)
B12 B11 B10 60.2(3)
C11 B11 B6 118.0(5)
C2 B11 B6 57.4(3)
B7 B11 B6 106.1(5)
B12 B11 B6 106.9(5)
B10 B11 B6 59.3(4)
C12 B12 B11 121.0(5)
C12 B12 B9 122.4(4)
B11 B12 B9 108.7(4)
C12 B12 B7 121.7(5)
B11 B12 B7 59.6(3)
B9 B12 B7 107.1(4)
C12 B12 B8 122.0(5)
B11 B12 B8 107.3(4)
B9 B12 B8 60.3(4)
B7 B12 B8 58.7(4)
C12 B12 B10 122.0(5)
B11 B12 B10 60.6(4)
B9 B12 B10 60.5(4)
B7 B12 B10 107.6(4)
B8 B12 B10 108.3(4)

loop_
_geom_bond_atom_site_label_1
_geom_bond_atom_site_label_2
_geom_bond_distance
Cl1 C3M 1.747(7)
C1M C2M 1.478(8)
C1M C1 1.516(7)
C2M C3M 1.498(8)
C1 C2 1.657(7)
C1 B4 1.706(8)
C1 B6 1.707(8)
C1 B3 1.714(8)
C1 B5 1.736(8)
C2 B7 1.684(9)
C2 B6 1.689(8)
C2 B3 1.690(8)
C2 B11 1.705(8)
B3 B8 1.740(9)
B3 B7 1.751(10)
B3 B4 1.763(9)
B4 C4 1.580(9)
B4 B5 1.794(8)
B4 B9 1.794(9)
B4 B8 1.805(10)
B5 C5 1.580(9)
B5 B6 1.782(9)
B5 B10 1.792(9)
B5 B9 1.794(8)
B6 B10 1.786(9)
B6 B11 1.807(9)
B7 C7 1.599(9)
B7 B8 1.757(10)
B7 B11 1.775(10)
B7 B12 1.791(9)
B8 C8 1.604(9)
B8 B12 1.794(9)
B8 B9 1.799(9)
B9 C9 1.592(8)
B9 B12 1.789(9)
B9 B10 1.805(9)
B10 C10 1.595(8)
B10 B12 1.797(9)
B10 B11 1.804(9)
B11 C11 1.585(9)
B11 B12 1.779(9)
B12 C12 1.597(8)

loop_
_geom_torsion_atom_site_label_1
_geom_torsion_atom_site_label_2
_geom_torsion_atom_site_label_3
_geom_torsion_atom_site_label_4
_geom_torsion
C1 C1M C2M C3M -173.0(6)
C1M C2M C3M Cl1 -59.0(9)
C2M C1M C1 C2 -12.4(8)
C2M C1M C1 B4 131.2(6)
C2M C1M C1 B6 -82.2(7)
C2M C1M C1 B3 58.1(8)
C2M C1M C1 B5 -154.4(6)
C1M C1 C2 B7 145.8(5)
B4 C1 C2 B7 -1.5(6)
B6 C1 C2 B7 -108.4(5)
B3 C1 C2 B7 37.4(4)
B5 C1 C2 B7 -68.6(5)
C1M C1 C2 B6 -105.9(6)
B4 C1 C2 B6 106.9(4)
B3 C1 C2 B6 145.7(4)
B5 C1 C2 B6 39.7(4)
C1M C1 C2 B3 108.4(6)
B4 C1 C2 B3 -38.9(4)
B6 C1 C2 B3 -145.7(4)
B5 C1 C2 B3 -106.0(4)
C1M C1 C2 B11 -144.8(5)
B4 C1 C2 B11 67.9(5)
B6 C1 C2 B11 -38.9(4)
B3 C1 C2 B11 106.8(5)
B5 C1 C2 B11 0.8(6)
B7 C2 B3 C1 -140.9(4)
B6 C2 B3 C1 -32.8(4)
B11 C2 B3 C1 -104.5(5)
C1 C2 B3 B8 101.0(5)
B7 C2 B3 B8 -39.9(4)
B6 C2 B3 B8 68.2(5)
B11 C2 B3 B8 -3.5(6)
C1 C2 B3 B7 140.9(4)
B6 C2 B3 B7 108.1(5)
B11 C2 B3 B7 36.4(5)
C1 C2 B3 B4 36.4(4)
B7 C2 B3 B4 -104.5(5)
B6 C2 B3 B4 3.6(6)
B11 C2 B3 B4 -68.1(6)
C1M C1 B3 C2 -110.3(5)
B4 C1 B3 C2 138.0(4)
B6 C1 B3 C2 31.9(4)
B5 C1 B3 C2 100.0(4)
C1M C1 B3 B8 152.0(5)
C2 C1 B3 B8 -97.7(5)
B4 C1 B3 B8 40.3(4)
B6 C1 B3 B8 -65.9(5)
B5 C1 B3 B8 2.3(6)
C1M C1 B3 B7 -144.5(5)
C2 C1 B3 B7 -34.2(4)
B4 C1 B3 B7 103.8(5)
B6 C1 B3 B7 -2.4(5)
B5 C1 B3 B7 65.8(5)
C1M C1 B3 B4 111.7(5)
C2 C1 B3 B4 -138.0(4)
B6 C1 B3 B4 -106.2(4)
B5 C1 B3 B4 -38.0(4)
C1M C1 B4 C4 1.2(8)
C2 C1 B4 C4 148.2(5)
B6 C1 B4 C4 -146.5(5)
B3 C1 B4 C4 110.2(6)
B5 C1 B4 C4 -109.4(6)
C1M C1 B4 B3 -109.0(6)
C2 C1 B4 B3 38.0(4)
B6 C1 B4 B3 103.3(4)
B5 C1 B4 B3 140.4(5)
C1M C1 B4 B5 110.6(5)
C2 C1 B4 B5 -102.4(5)
B6 C1 B4 B5 -37.1(4)
B3 C1 B4 B5 -140.4(5)
C1M C1 B4 B9 150.6(5)
C2 C1 B4 B9 -62.4(5)
B6 C1 B4 B9 2.9(6)
B3 C1 B4 B9 -100.4(5)
B5 C1 B4 B9 40.0(4)
C1M C1 B4 B8 -147.0(5)
C2 C1 B4 B8 0.0(5)
B6 C1 B4 B8 65.3(5)
B3 C1 B4 B8 -38.0(4)
B5 C1 B4 B8 102.4(5)
C2 B3 B4 C4 -145.7(5)
C1 B3 B4 C4 -109.5(6)
B8 B3 B4 C4 114.9(6)
B7 B3 B4 C4 152.6(5)
C2 B3 B4 C1 -36.2(4)
B8 B3 B4 C1 -135.6(5)
B7 B3 B4 C1 -97.8(5)
C2 B3 B4 B5 -0.9(6)
C1 B3 B4 B5 35.2(4)
B8 B3 B4 B5 -100.4(5)
B7 B3 B4 B5 -62.6(6)
C2 B3 B4 B9 62.2(5)
C1 B3 B4 B9 98.4(4)
B8 B3 B4 B9 -37.2(4)
B7 B3 B4 B9 0.6(6)
C2 B3 B4 B8 99.4(5)
C1 B3 B4 B8 135.6(5)
B7 B3 B4 B8 37.8(4)
C1M C1 B5 C5 -1.1(7)
C2 C1 B5 C5 -146.7(5)
B4 C1 B5 C5 110.6(6)
B6 C1 B5 C5 -107.9(6)
B3 C1 B5 C5 148.3(5)
C1M C1 B5 B6 106.9(5)
C2 C1 B5 B6 -38.8(4)
B4 C1 B5 B6 -141.5(5)
B3 C1 B5 B6 -103.7(5)
C1M C1 B5 B10 145.9(5)
C2 C1 B5 B10 0.3(5)
B4 C1 B5 B10 -102.4(5)
B6 C1 B5 B10 39.0(4)
B3 C1 B5 B10 -64.7(5)
C1M C1 B5 B4 -111.7(5)
C2 C1 B5 B4 102.7(5)
B6 C1 B5 B4 141.5(5)
B3 C1 B5 B4 37.7(4)
C1M C1 B5 B9 -151.4(5)
C2 C1 B5 B9 62.9(5)
B4 C1 B5 B9 -39.8(4)
B6 C1 B5 B9 101.7(4)
B3 C1 B5 B9 -2.0(5)
C4 B4 B5 C5 2.3(8)
C1 B4 B5 C5 -107.6(6)
B3 B4 B5 C5 -142.8(5)
B9 B4 B5 C5 118.1(6)
B8 B4 B5 C5 155.5(5)
C4 B4 B5 C1 109.9(6)
B3 B4 B5 C1 -35.1(4)
B9 B4 B5 C1 -134.3(4)
B8 B4 B5 C1 -96.8(5)
C4 B4 B5 B6 143.3(5)
C1 B4 B5 B6 33.4(4)
B3 B4 B5 B6 -1.7(6)
B9 B4 B5 B6 -100.9(4)
B8 B4 B5 B6 -63.4(5)
C4 B4 B5 B10 -153.6(5)
C1 B4 B5 B10 96.4(4)
B3 B4 B5 B10 61.3(5)
B9 B4 B5 B10 -37.8(4)
B8 B4 B5 B10 -0.4(6)
C4 B4 B5 B9 -115.8(6)
C1 B4 B5 B9 134.3(4)
B3 B4 B5 B9 99.1(5)
B8 B4 B5 B9 37.4(4)
B7 C2 B6 C1 102.8(5)
B3 C2 B6 C1 32.9(4)
B11 C2 B6 C1 140.3(4)
C1 C2 B6 B5 -37.6(4)
B7 C2 B6 B5 65.2(6)
B3 C2 B6 B5 -4.7(6)
B11 C2 B6 B5 102.7(5)
C1 C2 B6 B10 -100.4(4)
B7 C2 B6 B10 2.4(6)
B3 C2 B6 B10 -67.5(5)
B11 C2 B6 B10 39.9(4)
C1 C2 B6 B11 -140.3(4)
B7 C2 B6 B11 -37.5(5)
B3 C2 B6 B11 -107.4(5)
C1M C1 B6 C2 111.2(5)
B4 C1 B6 C2 -99.9(5)
B3 C1 B6 C2 -31.8(4)
B5 C1 B6 C2 -137.2(4)
C1M C1 B6 B5 -111.7(5)
C2 C1 B6 B5 137.2(4)
B4 C1 B6 B5 37.3(4)
B3 C1 B6 B5 105.3(4)
C1M C1 B6 B10 -151.3(4)
C2 C1 B6 B10 97.6(5)
B4 C1 B6 B10 -2.3(6)
B3 C1 B6 B10 65.8(5)
B5 C1 B6 B10 -39.6(4)
C1M C1 B6 B11 145.7(4)
C2 C1 B6 B11 34.5(4)
B4 C1 B6 B11 -65.4(5)
B3 C1 B6 B11 2.7(5)
B5 C1 B6 B11 -102.7(5)
C5 B5 B6 C2 145.8(5)
C1 B5 B6 C2 37.0(4)
B10 B5 B6 C2 -98.3(4)
B4 B5 B6 C2 3.7(6)
B9 B5 B6 C2 -59.2(5)
C5 B5 B6 C1 108.8(5)
B10 B5 B6 C1 -135.3(4)
B4 B5 B6 C1 -33.3(4)
B9 B5 B6 C1 -96.2(4)
C5 B5 B6 B10 -115.9(5)
C1 B5 B6 B10 135.3(4)
B4 B5 B6 B10 102.0(5)
B9 B5 B6 B10 39.1(4)
C5 B5 B6 B11 -152.9(5)
C1 B5 B6 B11 98.3(5)
B10 B5 B6 B11 -37.0(4)
B4 B5 B6 B11 65.0(5)
B9 B5 B6 B11 2.1(6)
C1 C2 B7 C7 -146.5(5)
B6 C2 B7 C7 145.5(5)
B3 C2 B7 C7 -109.5(6)
B11 C2 B7 C7 107.5(7)
C1 C2 B7 B3 -37.0(4)
B6 C2 B7 B3 -105.0(5)
B11 C2 B7 B3 -143.0(5)
C1 C2 B7 B8 2.3(6)
B6 C2 B7 B8 -65.7(6)
B3 C2 B7 B8 39.3(4)
B11 C2 B7 B8 -103.7(5)
C1 C2 B7 B11 106.0(5)
B6 C2 B7 B11 37.9(5)
B3 C2 B7 B11 143.0(5)
C1 C2 B7 B12 65.3(5)
B6 C2 B7 B12 -2.7(6)
B3 C2 B7 B12 102.3(5)
B11 C2 B7 B12 -40.7(4)
C2 B3 B7 C7 108.9(6)
C1 B3 B7 C7 143.0(5)
B8 B3 B7 C7 -116.4(6)
B4 B3 B7 C7 -154.9(5)
C1 B3 B7 C2 34.1(4)
B8 B3 B7 C2 134.7(5)
B4 B3 B7 C2 96.3(5)
C2 B3 B7 B8 -134.7(5)
C1 B3 B7 B8 -100.6(5)
B4 B3 B7 B8 -38.5(4)
C2 B3 B7 B11 -33.0(4)
C1 B3 B7 B11 1.1(6)
B8 B3 B7 B11 101.7(5)
B4 B3 B7 B11 63.2(6)
C2 B3 B7 B12 -96.4(5)
C1 B3 B7 B12 -62.3(6)
B8 B3 B7 B12 38.3(4)
B4 B3 B7 B12 -0.1(6)
C2 B3 B8 C8 152.0(6)
C1 B3 B8 C8 -147.1(6)
B7 B3 B8 C8 113.0(7)
B4 B3 B8 C8 -108.4(6)
C2 B3 B8 B7 39.0(4)
C1 B3 B8 B7 99.9(5)
B4 B3 B8 B7 138.6(5)
C2 B3 B8 B12 0.6(6)
C1 B3 B8 B12 61.5(5)
B7 B3 B8 B12 -38.3(4)
B4 B3 B8 B12 100.3(5)
C2 B3 B8 B9 -62.4(5)
C1 B3 B8 B9 -1.5(6)
B7 B3 B8 B9 -101.4(5)
B4 B3 B8 B9 37.3(4)
C2 B3 B8 B4 -99.7(4)
C1 B3 B8 B4 -38.8(4)
B7 B3 B8 B4 -138.6(5)
C7 B7 B8 C8 -2.3(10)
C2 B7 B8 C8 -148.6(6)
B3 B7 B8 C8 -109.6(7)
B11 B7 B8 C8 149.6(6)
B12 B7 B8 C8 113.1(7)
C7 B7 B8 B3 107.3(6)
C2 B7 B8 B3 -39.0(4)
B11 B7 B8 B3 -100.9(6)
B12 B7 B8 B3 -137.4(5)
C7 B7 B8 B12 -115.3(7)
C2 B7 B8 B12 98.3(5)
B3 B7 B8 B12 137.4(5)
B11 B7 B8 B12 36.5(5)
C7 B7 B8 B9 -152.7(6)
C2 B7 B8 B9 61.0(6)
B3 B7 B8 B9 100.0(5)
B11 B7 B8 B9 -0.9(7)
B12 B7 B8 B9 -37.4(4)
C7 B7 B8 B4 144.1(6)
C2 B7 B8 B4 -2.2(6)
B3 B7 B8 B4 36.8(4)
B11 B7 B8 B4 -64.0(6)
B12 B7 B8 B4 -100.5(5)
C4 B4 B8 C8 2.9(9)
C1 B4 B8 C8 149.2(5)
B3 B4 B8 C8 110.8(6)
B5 B4 B8 C8 -148.7(5)
B9 B4 B8 C8 -111.2(6)
C4 B4 B8 B3 -107.9(6)
C1 B4 B8 B3 38.4(4)
B5 B4 B8 B3 100.5(5)
B9 B4 B8 B3 138.0(5)
C4 B4 B8 B7 -144.9(6)
C1 B4 B8 B7 1.4(6)
B3 B4 B8 B7 -37.0(4)
B5 B4 B8 B7 63.5(6)
B9 B4 B8 B7 100.9(5)
C4 B4 B8 B12 151.1(6)
C1 B4 B8 B12 -62.6(5)
B3 B4 B8 B12 -101.0(5)
B5 B4 B8 B12 -0.5(6)
B9 B4 B8 B12 37.0(4)
C4 B4 B8 B9 114.1(6)
C1 B4 B8 B9 -99.6(4)
B3 B4 B8 B9 -138.0(5)
B5 B4 B8 B9 -37.4(4)
C4 B4 B9 C9 -1.8(9)
C1 B4 B9 C9 -149.4(5)
B3 B4 B9 C9 148.8(5)
B5 B4 B9 C9 -109.6(6)
B8 B4 B9 C9 112.3(6)
C4 B4 B9 B12 -151.3(5)
C1 B4 B9 B12 61.1(5)
B3 B4 B9 B12 -0.8(6)
B5 B4 B9 B12 100.8(5)
B8 B4 B9 B12 -37.3(4)
C4 B4 B9 B5 107.8(6)
C1 B4 B9 B5 -39.8(4)
B3 B4 B9 B5 -101.6(5)
B8 B4 B9 B5 -138.1(5)
C4 B4 B9 B8 -114.1(6)
C1 B4 B9 B8 98.3(5)
B3 B4 B9 B8 36.5(4)
B5 B4 B9 B8 138.1(5)
C4 B4 B9 B10 145.2(5)
C1 B4 B9 B10 -2.4(6)
B3 B4 B9 B10 -64.2(5)
B5 B4 B9 B10 37.4(4)
B8 B4 B9 B10 -100.7(4)
C5 B5 B9 C9 2.0(8)
C1 B5 B9 C9 149.3(5)
B6 B5 B9 C9 -150.3(5)
B10 B5 B9 C9 -111.4(6)
B4 B5 B9 C9 110.6(6)
C5 B5 B9 B12 150.3(5)
C1 B5 B9 B12 -62.5(5)
B6 B5 B9 B12 -2.0(6)
B10 B5 B9 B12 36.8(4)
B4 B5 B9 B12 -101.1(5)
C5 B5 B9 B4 -108.6(6)
C1 B5 B9 B4 38.7(4)
B6 B5 B9 B4 99.1(5)
B10 B5 B9 B4 137.9(4)
C5 B5 B9 B8 -146.2(5)
C1 B5 B9 B8 1.0(5)
B6 B5 B9 B8 61.5(5)
B10 B5 B9 B8 100.3(4)
B4 B5 B9 B8 -37.6(4)
C5 B5 B9 B10 113.5(6)
C1 B5 B9 B10 -99.3(4)
B6 B5 B9 B10 -38.8(4)
B4 B5 B9 B10 -137.9(4)
C8 B8 B9 C9 -1.7(9)
B3 B8 B9 C9 -147.2(5)
B7 B8 B9 C9 149.4(6)
B12 B8 B9 C9 111.6(6)
B4 B8 B9 C9 -110.0(6)
C8 B8 B9 B12 -113.3(7)
B3 B8 B9 B12 101.2(5)
B7 B8 B9 B12 37.8(4)
B4 B8 B9 B12 138.4(4)
C8 B8 B9 B4 108.3(7)
B3 B8 B9 B4 -37.2(4)
B7 B8 B9 B4 -100.6(5)
B12 B8 B9 B4 -138.4(4)
C8 B8 B9 B5 145.8(6)
B3 B8 B9 B5 0.3(6)
B7 B8 B9 B5 -63.1(6)
B12 B8 B9 B5 -100.9(5)
B4 B8 B9 B5 37.5(4)
C8 B8 B9 B10 -151.1(6)
B3 B8 B9 B10 63.4(5)
B7 B8 B9 B10 0.0(6)
B12 B8 B9 B10 -37.8(4)
B4 B8 B9 B10 100.6(4)
C2 B6 B10 C10 -149.7(5)
C1 B6 B10 C10 149.5(6)
B5 B6 B10 C10 110.3(6)
B11 B6 B10 C10 -110.7(6)
C2 B6 B10 B5 100.1(4)
C1 B6 B10 B5 39.2(4)
B11 B6 B10 B5 139.0(4)
C2 B6 B10 B12 -1.0(6)
C1 B6 B10 B12 -61.9(5)
B5 B6 B10 B12 -101.1(4)
B11 B6 B10 B12 37.9(4)
C2 B6 B10 B11 -38.9(4)
C1 B6 B10 B11 -99.8(5)
B5 B6 B10 B11 -139.0(4)
C2 B6 B10 B9 61.5(5)
C1 B6 B10 B9 0.6(5)
B5 B6 B10 B9 -38.6(4)
B11 B6 B10 B9 100.4(4)
C5 B5 B10 C10 -3.2(8)
C1 B5 B10 C10 -147.9(5)
B6 B5 B10 C10 -109.8(6)
B4 B5 B10 C10 151.6(5)
B9 B5 B10 C10 114.0(6)
C5 B5 B10 B6 106.6(6)
C1 B5 B10 B6 -38.1(4)
B4 B5 B10 B6 -98.6(5)
B9 B5 B10 B6 -136.2(4)
C5 B5 B10 B12 -153.7(5)
C1 B5 B10 B12 61.5(5)
B6 B5 B10 B12 99.7(5)
B4 B5 B10 B12 1.1(6)
B9 B5 B10 B12 -36.5(4)
C5 B5 B10 B11 143.6(5)
C1 B5 B10 B11 -1.1(5)
B6 B5 B10 B11 37.0(4)
B4 B5 B10 B11 -61.6(6)
B9 B5 B10 B11 -99.2(4)
C5 B5 B10 B9 -117.2(6)
C1 B5 B10 B9 98.1(4)
B6 B5 B10 B9 136.2(4)
B4 B5 B10 B9 37.6(4)
C9 B9 B10 C10 0.3(9)
B12 B9 B10 C10 112.1(6)
B4 B9 B10 C10 -146.5(6)
B5 B9 B10 C10 -109.0(6)
B8 B9 B10 C10 149.9(6)
C9 B9 B10 B6 147.8(5)
B12 B9 B10 B6 -100.3(4)
B4 B9 B10 B6 1.1(6)
B5 B9 B10 B6 38.6(4)
B8 B9 B10 B6 -62.5(5)
C9 B9 B10 B5 109.2(6)
B12 B9 B10 B5 -138.9(4)
B4 B9 B10 B5 -37.5(4)
B8 B9 B10 B5 -101.1(4)
C9 B9 B10 B12 -111.9(6)
B4 B9 B10 B12 101.4(5)
B5 B9 B10 B12 138.9(4)
B8 B9 B10 B12 37.8(4)
C9 B9 B10 B11 -148.7(5)
B12 B9 B10 B11 -36.9(4)
B4 B9 B10 B11 64.5(5)
B5 B9 B10 B11 102.0(5)
B8 B9 B10 B11 0.9(5)
C1 C2 B11 C11 143.3(6)
B7 C2 B11 C11 -112.2(7)
B6 C2 B11 C11 105.5(6)
B3 C2 B11 C11 -148.4(5)
C1 C2 B11 B7 -104.5(5)
B6 C2 B11 B7 -142.2(5)
B3 C2 B11 B7 -36.1(5)
C1 C2 B11 B12 -63.6(5)
B7 C2 B11 B12 40.9(4)
B6 C2 B11 B12 -101.3(5)
B3 C2 B11 B12 4.8(6)
C1 C2 B11 B10 -1.4(5)
B7 C2 B11 B10 103.1(5)
B6 C2 B11 B10 -39.1(4)
B3 C2 B11 B10 66.9(5)
C1 C2 B11 B6 37.7(4)
B7 C2 B11 B6 142.2(5)
B3 C2 B11 B6 106.1(5)
C7 B7 B11 C11 -1.4(9)
C2 B7 B11 C11 108.2(6)
B3 B7 B11 C11 141.1(6)
B8 B7 B11 C11 -155.6(5)
B12 B7 B11 C11 -118.7(7)
C7 B7 B11 C2 -109.6(6)
B3 B7 B11 C2 33.0(4)
B8 B7 B11 C2 96.2(5)
B12 B7 B11 C2 133.1(4)
C7 B7 B11 B12 117.3(6)
C2 B7 B11 B12 -133.1(4)
B3 B7 B11 B12 -100.1(5)
B8 B7 B11 B12 -36.9(5)
C7 B7 B11 B10 155.6(5)
C2 B7 B11 B10 -94.8(5)
B3 B7 B11 B10 -61.8(6)
B8 B7 B11 B10 1.4(7)
B12 B7 B11 B10 38.3(4)
C7 B7 B11 B6 -142.1(6)
C2 B7 B11 B6 -32.5(4)
B3 B7 B11 B6 0.5(6)
B8 B7 B11 B6 63.7(6)
B12 B7 B11 B6 100.6(5)
C10 B10 B11 C11 5.2(9)
B6 B10 B11 C11 -104.8(6)
B5 B10 B11 C11 -141.5(6)
B12 B10 B11 C11 118.3(7)
B9 B10 B11 C11 155.3(5)
C10 B10 B11 C2 148.3(5)
B6 B10 B11 C2 38.2(4)
B5 B10 B11 C2 1.5(5)
B12 B10 B11 C2 -98.6(4)
B9 B10 B11 C2 -61.6(5)
C10 B10 B11 B7 -151.5(6)
B6 B10 B11 B7 98.4(5)
B5 B10 B11 B7 61.7(6)
B12 B10 B11 B7 -38.5(5)
B9 B10 B11 B7 -1.4(6)
C10 B10 B11 B12 -113.1(6)
B6 B10 B11 B12 136.9(5)
B5 B10 B11 B12 100.2(5)
B9 B10 B11 B12 37.0(4)
C10 B10 B11 B6 110.1(6)
B5 B10 B11 B6 -36.7(4)
B12 B10 B11 B6 -136.9(5)
B9 B10 B11 B6 -99.8(5)
C2 B6 B11 C11 -110.4(6)
C1 B6 B11 C11 -144.9(5)
B5 B6 B11 C11 152.2(5)
B10 B6 B11 C11 115.2(6)
C1 B6 B11 C2 -34.5(4)
B5 B6 B11 C2 -97.4(5)
B10 B6 B11 C2 -134.4(5)
C2 B6 B11 B7 32.7(4)
C1 B6 B11 B7 -1.9(6)
B5 B6 B11 B7 -64.7(6)
B10 B6 B11 B7 -101.7(5)
C2 B6 B11 B12 96.1(4)
C1 B6 B11 B12 61.5(5)
B5 B6 B11 B12 -1.3(6)
B10 B6 B11 B12 -38.3(4)
C2 B6 B11 B10 134.4(5)
C1 B6 B11 B10 99.9(4)
B5 B6 B11 B10 37.0(4)
C11 B11 B12 C12 -0.2(9)
C2 B11 B12 C12 -150.6(5)
B7 B11 B12 C12 -111.0(6)
B10 B11 B12 C12 111.8(6)
B6 B11 B12 C12 149.7(5)
C11 B11 B12 B9 -149.9(6)
C2 B11 B12 B9 59.7(5)
B7 B11 B12 B9 99.3(5)
B10 B11 B12 B9 -37.9(4)
B6 B11 B12 B9 0.0(6)
C11 B11 B12 B7 110.8(7)
C2 B11 B12 B7 -39.6(4)
B10 B11 B12 B7 -137.2(5)
B6 B11 B12 B7 -99.3(5)
C11 B11 B12 B8 146.4(6)
C2 B11 B12 B8 -4.0(6)
B7 B11 B12 B8 35.6(5)
B10 B11 B12 B8 -101.6(4)
B6 B11 B12 B8 -63.7(5)
C11 B11 B12 B10 -112.0(7)
C2 B11 B12 B10 97.6(5)
B7 B11 B12 B10 137.2(5)
B6 B11 B12 B10 37.9(4)
C9 B9 B12 C12 -0.4(9)
B4 B9 B12 C12 148.6(6)
B5 B9 B12 C12 -147.9(5)
B8 B9 B12 C12 111.2(6)
B10 B9 B12 C12 -111.2(6)
C9 B9 B12 B11 148.7(5)
B4 B9 B12 B11 -62.3(5)
B5 B9 B12 B11 1.3(6)
B8 B9 B12 B11 -99.7(5)
B10 B9 B12 B11 37.9(4)
C9 B9 B12 B7 -148.3(5)
B4 B9 B12 B7 0.7(6)
B5 B9 B12 B7 64.3(5)
B8 B9 B12 B7 -36.7(4)
B10 B9 B12 B7 100.9(4)
C9 B9 B12 B8 -111.6(6)
B4 B9 B12 B8 37.4(4)
B5 B9 B12 B8 100.9(5)
B10 B9 B12 B8 137.6(4)
C9 B9 B12 B10 110.8(6)
B4 B9 B12 B10 -100.2(5)
B5 B9 B12 B10 -36.7(4)
B8 B9 B12 B10 -137.6(4)
C7 B7 B12 C12 4.4(9)
C2 B7 B12 C12 150.0(5)
B3 B7 B12 C12 -148.5(6)
B8 B7 B12 C12 -110.7(6)
B11 B7 B12 C12 109.8(6)
C7 B7 B12 B11 -105.4(7)
C2 B7 B12 B11 40.2(4)
B3 B7 B12 B11 101.7(5)
B8 B7 B12 B11 139.5(5)
C7 B7 B12 B9 152.5(6)
C2 B7 B12 B9 -61.8(5)
B3 B7 B12 B9 -0.4(6)
B8 B7 B12 B9 37.4(4)
B11 B7 B12 B9 -102.1(5)
C7 B7 B12 B8 115.2(7)
C2 B7 B12 B8 -99.2(5)
B3 B7 B12 B8 -37.8(4)
B11 B7 B12 B8 -139.5(5)
C7 B7 B12 B10 -143.8(6)
C2 B7 B12 B10 1.8(6)
B3 B7 B12 B10 63.3(5)
B8 B7 B12 B10 101.1(5)
B11 B7 B12 B10 -38.4(5)
C8 B8 B12 C12 -2.1(9)
B3 B8 B12 C12 148.3(5)
B7 B8 B12 C12 110.2(6)
B9 B8 B12 C12 -111.7(5)
B4 B8 B12 C12 -148.7(5)
C8 B8 B12 B11 -148.3(6)
B3 B8 B12 B11 2.2(6)
B7 B8 B12 B11 -36.0(5)
B9 B8 B12 B11 102.1(5)
B4 B8 B12 B11 65.1(5)
C8 B8 B12 B9 109.6(7)
B3 B8 B12 B9 -99.9(5)
B7 B8 B12 B9 -138.1(5)
B4 B8 B12 B9 -37.0(4)
C8 B8 B12 B7 -112.3(7)
B3 B8 B12 B7 38.1(4)
B9 B8 B12 B7 138.1(5)
B4 B8 B12 B7 101.1(5)
C8 B8 B12 B10 147.8(6)
B3 B8 B12 B10 -61.8(5)
B7 B8 B12 B10 -99.9(5)
B9 B8 B12 B10 38.1(4)
B4 B8 B12 B10 1.2(5)
C10 B10 B12 C12 -1.1(9)
B6 B10 B12 C12 -148.6(5)
B5 B10 B12 C12 148.5(5)
B11 B10 B12 C12 -110.1(6)
B9 B10 B12 C12 111.8(6)
C10 B10 B12 B11 109.0(6)
B6 B10 B12 B11 -38.5(4)
B5 B10 B12 B11 -101.4(5)
B9 B10 B12 B11 -138.1(4)
C10 B10 B12 B9 -112.9(6)
B6 B10 B12 B9 99.6(4)
B5 B10 B12 B9 36.6(4)
B11 B10 B12 B9 138.1(4)
C10 B10 B12 B7 147.0(5)
B6 B10 B12 B7 -0.5(6)
B5 B10 B12 B7 -63.4(5)
B11 B10 B12 B7 38.0(5)
B9 B10 B12 B7 -100.1(5)
C10 B10 B12 B8 -151.0(5)
B6 B10 B12 B8 61.5(5)
B5 B10 B12 B8 -1.4(5)
B11 B10 B12 B8 100.0(5)
B9 B10 B12 B8 -38.1(4)
